data_4507146
loop_
_publ_author_name
'Pernik, Indrek'
'Hooper, Joel F.'
'Chaplin, Adrian B.'
'Weller, Andrew S.'
'Willis, Michael C.'

_publ_section_title
;
 Exploring Small Bite-Angle Ligands for the Rhodium-Catalyzed
 Intermolecular Hydroacylation of \b-S-Substituted Aldehydes with 1-Octene
 and 1-Octyne
;
_journal_issue 12
_journal_name_full 'ACS Catalysis'
_journal_page_first 2779
_journal_paper_doi 10.1021/cs300541m
_journal_volume 2
_journal_year 2012
_chemical_formula_moiety 'C32 H12 B F24, C21 H39 F P2 Rh, C6 H5 F'
_chemical_formula_sum 'C59 H56 B F26 P2 Rh'
_chemical_formula_weight 1434.70
_chemical_melting_point ?
_space_group_IT_number 2
_symmetry_cell_setting triclinic
_symmetry_space_group_name_Hall '-P 1'
_symmetry_space_group_name_H-M 'P -1'
_atom_sites_solution_hydrogens geom
_atom_sites_solution_primary direct
_atom_sites_solution_secondary difmap
_audit_creation_method SHELXL-97
_cell_angle_alpha 104.2749(5)
_cell_angle_beta 106.4945(5)
_cell_angle_gamma 91.3854(4)
_cell_formula_units_Z 2
_cell_length_a 12.65720(10)
_cell_length_b 13.24700(10)
_cell_length_c 19.6804(2)
_cell_measurement_reflns_used 15930
_cell_measurement_temperature 150(2)
_cell_measurement_theta_max 29.575
_cell_measurement_theta_min 5.097
_cell_volume 3050.53(5)
_computing_cell_refinement 'Denzo/Scalepack (Otwinowski & Minor 1997)'
_computing_data_collection 'Collect (Nonius BV, 1997-2000)'
_computing_data_reduction 'Denzo/Scalepack (Otwinowski & Minor 1997)'
_computing_molecular_graphics 'ORTEP3 (Farrugia, 1997)'
_computing_publication_material 'Bruker SHELXTL'
_computing_structure_refinement 'SHELXL-97 (Sheldrick, 1997)'
_computing_structure_solution 'SIR2004 (Burla et al., 2005)'
_diffrn_ambient_temperature 150(2)
_diffrn_detector_area_resol_mean 9
_diffrn_measured_fraction_theta_full 0.993
_diffrn_measured_fraction_theta_max 0.993
_diffrn_measurement_device_type KappaCCD
_diffrn_measurement_method CCD
_diffrn_radiation_monochromator graphite
_diffrn_radiation_source 'fine-focus sealed tube'
_diffrn_radiation_type MoK\a
_diffrn_radiation_wavelength 0.71073
_diffrn_reflns_av_R_equivalents 0.0292
_diffrn_reflns_av_sigmaI/netI 0.0477
_diffrn_reflns_limit_h_max 16
_diffrn_reflns_limit_h_min -16
_diffrn_reflns_limit_k_max 17
_diffrn_reflns_limit_k_min -17
_diffrn_reflns_limit_l_max 25
_diffrn_reflns_limit_l_min -25
_diffrn_reflns_number 25950
_diffrn_reflns_theta_full 27.88
_diffrn_reflns_theta_max 27.88
_diffrn_reflns_theta_min 5.12
_exptl_absorpt_coefficient_mu 0.450
_exptl_absorpt_correction_T_max 1.0
_exptl_absorpt_correction_T_min 0.913
_exptl_absorpt_correction_type multi-scan
_exptl_absorpt_process_details 'Denzo/Scalepack (Otwinowski & Minor 1997)'
_exptl_crystal_colour yellow
_exptl_crystal_density_diffrn 1.562
_exptl_crystal_density_meas ?
_exptl_crystal_density_method 'not measured'
_exptl_crystal_description block
_exptl_crystal_F_000 1448
_exptl_crystal_size_max 0.44
_exptl_crystal_size_mid 0.22
_exptl_crystal_size_min 0.18
_refine_diff_density_max 0.847
_refine_diff_density_min -0.514
_refine_diff_density_rms 0.074
_refine_ls_extinction_method none
_refine_ls_goodness_of_fit_ref 1.033
_refine_ls_hydrogen_treatment constr
_refine_ls_matrix_type full
_refine_ls_number_parameters 894
_refine_ls_number_reflns 14468
_refine_ls_number_restraints 423
_refine_ls_restrained_S_all 1.204
_refine_ls_R_factor_all 0.0653
_refine_ls_R_factor_gt 0.0454
_refine_ls_shift/su_max 0.003
_refine_ls_shift/su_mean 0.000
_refine_ls_structure_factor_coef Fsqd
_refine_ls_weighting_details 'calc w=1/[\s^2^(Fo^2^)+(0.0586P)^2^+2.0655P] where P=(Fo^2^+2Fc^2^)/3'
_refine_ls_weighting_scheme calc
_refine_ls_wR_factor_gt 0.1086
_refine_ls_wR_factor_ref 0.1193
_reflns_number_gt 11245
_reflns_number_total 14468
_reflns_threshold_expression >2sigma(I)
_cod_data_source_file cs300541m_si_005.cif
_cod_data_source_block 214abc11
_cod_depositor_comments
;
The following automatic conversions were performed:

'_chemical_melting_point' value 'not measured' was changed to '?' -
the value is undefined or not given.

'_symmetry_cell_setting' value
'Triclinic' changed to 'triclinic' according to
/home/saulius/struct/CIF-dictionaries/cif_core.dic dictionary named
'cif_core.dic' version 2.4.2 from 2011-04-26.

Automatic conversion script
Id: cif_fix_values 1891 2012-01-12 08:04:46Z andrius 

The following automatic conversions were performed:

'_exptl_crystal_density_meas' value 'not measured' was changed to '?'
- the value is perceived as not measured.

Automatic conversion script
Id: cif_fix_values 3008 2015-01-20 13:52:24Z robertas 
;
_cod_original_sg_symbol_H-M P-1
_cod_database_code 4507146

loop_
_symmetry_equiv_pos_as_xyz
'x, y, z'
'-x, -y, -z'

loop_
_atom_site_label
_atom_site_type_symbol
_atom_site_fract_x
_atom_site_fract_y
_atom_site_fract_z
_atom_site_U_iso_or_equiv
_atom_site_adp_type
_atom_site_occupancy
_atom_site_symmetry_multiplicity
_atom_site_calc_flag
_atom_site_refinement_flags
_atom_site_disorder_assembly
_atom_site_disorder_group
Rh1 Rh 0.454561(18) 0.253542(17) 0.737921(13) 0.02667(8) Uani 1 1 d . . .
P1 P 0.30800(6) 0.21453(6) 0.77386(4) 0.02719(16) Uani 1 1 d . . .
P2 P 0.37135(7) 0.37327(6) 0.68340(5) 0.03330(18) Uani 1 1 d . . .
F1 F 0.5597(3) 0.1422(3) 0.60101(19) 0.1071(11) Uani 1 1 d U . .
C1 C 0.5719(4) 0.1705(4) 0.6714(2) 0.0568(11) Uani 1 1 d . . .
C2 C 0.5433(3) 0.0987(3) 0.7065(3) 0.0529(10) Uani 1 1 d . . .
H2 H 0.5122 0.0293 0.6798 0.063 Uiso 1 1 calc R . .
C3 C 0.5628(3) 0.1338(3) 0.7826(2) 0.0451(9) Uani 1 1 d . . .
H3 H 0.5383 0.0893 0.8075 0.054 Uiso 1 1 calc R . .
C4 C 0.6173(3) 0.2323(3) 0.8227(2) 0.0529(10) Uani 1 1 d . . .
H4 H 0.6364 0.2516 0.8748 0.063 Uiso 1 1 calc R . .
C5 C 0.6435(3) 0.3021(3) 0.7861(3) 0.0603(12) Uani 1 1 d . . .
H5 H 0.6799 0.3697 0.8130 0.072 Uiso 1 1 calc R . .
C6 C 0.6158(3) 0.2721(3) 0.7097(3) 0.0550(11) Uani 1 1 d . . .
H6 H 0.6271 0.3214 0.6839 0.066 Uiso 1 1 calc R . .
C7 C 0.1775(3) 0.2713(3) 0.7448(2) 0.0395(7) Uani 1 1 d . . .
H7A H 0.1161 0.2216 0.7426 0.047 Uiso 1 1 calc R . .
H7B H 0.1783 0.3362 0.7830 0.047 Uiso 1 1 calc R . .
C8 C 0.1519(3) 0.2979(3) 0.6708(2) 0.0480(9) Uani 1 1 d . . .
H8A H 0.1628 0.2371 0.6334 0.058 Uiso 1 1 calc R . .
H8B H 0.0734 0.3120 0.6551 0.058 Uiso 1 1 calc R . .
C9 C 0.2260(3) 0.3930(3) 0.6755(3) 0.0536(10) Uani 1 1 d . . .
H9A H 0.2236 0.4495 0.7185 0.064 Uiso 1 1 calc R . .
H9B H 0.1944 0.4179 0.6312 0.064 Uiso 1 1 calc R . .
C10 C 0.2667(3) 0.0708(2) 0.74230(18) 0.0350(7) Uani 1 1 d . . .
H10 H 0.3346 0.0363 0.7604 0.042 Uiso 1 1 calc R . .
C11 C 0.2303(4) 0.0328(3) 0.6584(2) 0.0529(10) Uani 1 1 d . . .
H11A H 0.2216 -0.0439 0.6433 0.079 Uiso 1 1 calc R . .
H11B H 0.2865 0.0589 0.6396 0.079 Uiso 1 1 calc R . .
H11C H 0.1595 0.0591 0.6385 0.079 Uiso 1 1 calc R . .
C12 C 0.1783(3) 0.0328(3) 0.7725(2) 0.0465(8) Uani 1 1 d . . .
H12A H 0.1079 0.0593 0.7520 0.070 Uiso 1 1 calc R . .
H12B H 0.2018 0.0587 0.8262 0.070 Uiso 1 1 calc R . .
H12C H 0.1688 -0.0439 0.7585 0.070 Uiso 1 1 calc R . .
C13 C 0.3304(3) 0.2471(3) 0.87448(18) 0.0390(7) Uani 1 1 d . . .
H13 H 0.2564 0.2370 0.8820 0.047 Uiso 1 1 calc R . .
C14 C 0.4055(3) 0.1773(3) 0.91351(19) 0.0490(9) Uani 1 1 d . . .
H14A H 0.4796 0.1864 0.9083 0.073 Uiso 1 1 calc R . .
H14B H 0.3749 0.1040 0.8916 0.073 Uiso 1 1 calc R . .
H14C H 0.4102 0.1968 0.9657 0.073 Uiso 1 1 calc R . .
C15 C 0.3739(4) 0.3622(3) 0.9103(2) 0.0528(10) Uani 1 1 d . . .
H15A H 0.3729 0.3808 0.9614 0.079 Uiso 1 1 calc R . .
H15B H 0.3268 0.4060 0.8834 0.079 Uiso 1 1 calc R . .
H15C H 0.4500 0.3736 0.9088 0.079 Uiso 1 1 calc R . .
C16 C 0.3760(3) 0.3444(3) 0.5871(2) 0.0495(9) Uani 1 1 d . . .
H16 H 0.4554 0.3390 0.5890 0.059 Uiso 1 1 calc R . .
C17 C 0.3136(4) 0.2381(4) 0.5426(2) 0.0667(13) Uani 1 1 d . . .
H17A H 0.2337 0.2434 0.5316 0.100 Uiso 1 1 calc R . .
H17B H 0.3343 0.1866 0.5710 0.100 Uiso 1 1 calc R . .
H17C H 0.3326 0.2160 0.4966 0.100 Uiso 1 1 calc R . .
C18 C 0.3361(5) 0.4296(5) 0.5476(3) 0.0836(16) Uani 1 1 d . . .
H18A H 0.3563 0.4161 0.5018 0.125 Uiso 1 1 calc R . .
H18B H 0.3713 0.4983 0.5794 0.125 Uiso 1 1 calc R . .
H18C H 0.2555 0.4287 0.5363 0.125 Uiso 1 1 calc R . .
C19 C 0.4358(3) 0.5101(3) 0.7261(3) 0.0521(10) Uani 1 1 d . . .
H19 H 0.3839 0.5562 0.7028 0.063 Uiso 1 1 calc R . .
C20 C 0.5470(3) 0.5324(3) 0.7143(3) 0.0594(11) Uani 1 1 d . . .
H20A H 0.5713 0.6075 0.7338 0.089 Uiso 1 1 calc R . .
H20B H 0.5392 0.5113 0.6616 0.089 Uiso 1 1 calc R . .
H20C H 0.6019 0.4928 0.7399 0.089 Uiso 1 1 calc R . .
C21 C 0.4463(5) 0.5409(3) 0.8073(3) 0.0845(17) Uani 1 1 d . . .
H21A H 0.4986 0.4988 0.8323 0.127 Uiso 1 1 calc R . .
H21B H 0.3738 0.5287 0.8140 0.127 Uiso 1 1 calc R . .
H21C H 0.4735 0.6152 0.8280 0.127 Uiso 1 1 calc R . .
B200 B 0.8291(3) 0.8431(2) 0.74479(16) 0.0216(6) Uani 1 1 d . . .
C201 C 0.8645(2) 0.7444(2) 0.68888(14) 0.0214(5) Uani 1 1 d . . .
C202 C 0.9555(2) 0.7545(2) 0.66353(15) 0.0250(6) Uani 1 1 d . . .
H202 H 0.9921 0.8222 0.6731 0.030 Uiso 1 1 calc R . .
C203 C 0.9947(2) 0.6681(2) 0.62452(16) 0.0292(6) Uani 1 1 d D A .
C204 C 0.9451(3) 0.5680(2) 0.61027(16) 0.0297(6) Uani 1 1 d . . .
H204 H 0.9719 0.5093 0.5840 0.036 Uiso 1 1 calc R . .
C205 C 0.8551(2) 0.5555(2) 0.63544(15) 0.0252(6) Uani 1 1 d . . .
C206 C 0.8149(2) 0.6423(2) 0.67304(14) 0.0234(5) Uani 1 1 d . . .
H206 H 0.7517 0.6317 0.6884 0.028 Uiso 1 1 calc R . .
C207 C 1.0933(3) 0.6852(2) 0.60015(19) 0.0466(9) Uani 1 1 d D . .
F2 F 1.0921(6) 0.7607(5) 0.5694(5) 0.0741(19) Uani 0.592(12) 1 d PDU A 1
F3 F 1.1858(4) 0.7153(8) 0.6612(3) 0.080(2) Uani 0.592(12) 1 d PDU A 1
F4 F 1.1181(6) 0.6009(4) 0.5590(4) 0.0553(18) Uani 0.592(12) 1 d PDU A 1
F102 F 1.1427(8) 0.6008(6) 0.5836(6) 0.058(3) Uani 0.408(12) 1 d PDU A 2
F103 F 1.0549(8) 0.7090(11) 0.5329(5) 0.095(3) Uani 0.408(12) 1 d PDU A 2
F104 F 1.1637(7) 0.7623(7) 0.6400(7) 0.080(3) Uani 0.408(12) 1 d PDU A 2
C208 C 0.8030(3) 0.4487(2) 0.62558(18) 0.0333(7) Uani 1 1 d . . .
F5 F 0.8428(2) 0.37319(16) 0.58553(18) 0.0792(9) Uani 1 1 d U . .
F6 F 0.69371(17) 0.43752(16) 0.59397(12) 0.0530(5) Uani 1 1 d U . .
F7 F 0.8144(2) 0.42658(17) 0.68988(12) 0.0626(7) Uani 1 1 d U . .
C209 C 0.9009(2) 0.8333(2) 0.82618(14) 0.0218(5) Uani 1 1 d . . .
C210 C 1.0022(2) 0.8900(2) 0.86902(14) 0.0231(5) Uani 1 1 d . . .
H210 H 1.0311 0.9433 0.8526 0.028 Uiso 1 1 calc R . .
C211 C 1.0625(2) 0.8710(2) 0.93518(15) 0.0252(6) Uani 1 1 d . . .
C212 C 1.0247(2) 0.7925(2) 0.96040(15) 0.0283(6) Uani 1 1 d . . .
H212 H 1.0660 0.7792 1.0053 0.034 Uiso 1 1 calc R . .
C213 C 0.9249(2) 0.7339(2) 0.91816(15) 0.0265(6) Uani 1 1 d . . .
C214 C 0.8650(2) 0.7544(2) 0.85315(15) 0.0242(5) Uani 1 1 d . . .
H214 H 0.7967 0.7133 0.8257 0.029 Uiso 1 1 calc R . .
C215 C 1.1690(3) 0.9365(3) 0.97891(17) 0.0336(7) Uani 1 1 d . . .
F8 F 1.24004(17) 0.93737(18) 0.94058(12) 0.0512(5) Uani 1 1 d U . .
F9 F 1.15500(19) 1.03606(18) 1.00357(16) 0.0750(8) Uani 1 1 d U . .
F10 F 1.2237(2) 0.9043(2) 1.03708(13) 0.0768(9) Uani 1 1 d U . .
C216 C 0.8781(3) 0.6493(3) 0.94307(17) 0.0367(7) Uani 1 1 d . . .
F11 F 0.95506(18) 0.61073(15) 0.98917(11) 0.0459(5) Uani 1 1 d U . .
F12 F 0.8044(2) 0.68231(19) 0.97835(14) 0.0606(6) Uani 1 1 d U . .
F13 F 0.8265(2) 0.56695(17) 0.88637(11) 0.0647(7) Uani 1 1 d U . .
C217 C 0.6962(2) 0.8314(2) 0.73493(15) 0.0220(5) Uani 1 1 d . . .
C218 C 0.6517(2) 0.8582(2) 0.79346(15) 0.0241(5) Uani 1 1 d . . .
H218 H 0.7007 0.8826 0.8420 0.029 Uiso 1 1 calc R . .
C219 C 0.5379(2) 0.8505(2) 0.78341(16) 0.0258(6) Uani 1 1 d . . .
C220 C 0.4632(2) 0.8174(2) 0.71363(17) 0.0294(6) Uani 1 1 d . . .
H220 H 0.3856 0.8116 0.7065 0.035 Uiso 1 1 calc R . .
C221 C 0.5057(2) 0.7930(2) 0.65420(16) 0.0287(6) Uani 1 1 d D B .
C222 C 0.6193(2) 0.7996(2) 0.66495(15) 0.0249(6) Uani 1 1 d . . .
H222 H 0.6456 0.7819 0.6233 0.030 Uiso 1 1 calc R . .
C223 C 0.4982(3) 0.8761(2) 0.85007(18) 0.0323(7) Uani 1 1 d . . .
C224 C 0.4284(3) 0.7604(3) 0.57802(19) 0.0440(8) Uani 1 1 d D . .
F14 F 0.38893(17) 0.8813(2) 0.83377(12) 0.0566(6) Uani 1 1 d U . .
F15 F 0.5212(2) 0.80534(17) 0.88871(12) 0.0576(6) Uani 1 1 d U . .
F16 F 0.54529(18) 0.96767(15) 0.89674(11) 0.0494(5) Uani 1 1 d U . .
C225 C 0.8528(2) 0.9551(2) 0.72788(14) 0.0208(5) Uani 1 1 d . . .
F17 F 0.3269(3) 0.7414(7) 0.5696(2) 0.0743(19) Uani 0.623(9) 1 d PDU B 1
F18 F 0.4367(5) 0.8320(5) 0.5406(3) 0.092(2) Uani 0.623(9) 1 d PDU B 1
F19 F 0.4620(5) 0.6759(5) 0.5373(3) 0.0754(18) Uani 0.623(9) 1 d PDU B 1
F117 F 0.4687(6) 0.7274(9) 0.5265(3) 0.064(2) Uani 0.377(9) 1 d PDU B 2
F118 F 0.3502(6) 0.6842(7) 0.5741(4) 0.061(2) Uani 0.377(9) 1 d PDU B 2
F119 F 0.3653(9) 0.8366(6) 0.5642(5) 0.099(3) Uani 0.377(9) 1 d PDU B 2
C226 C 0.8756(2) 1.0508(2) 0.78224(15) 0.0226(5) Uani 1 1 d . . .
H226 H 0.8814 1.0505 0.8314 0.027 Uiso 1 1 calc R . .
C227 C 0.8899(2) 1.1460(2) 0.76627(15) 0.0234(5) Uani 1 1 d . . .
C228 C 0.8797(2) 1.1506(2) 0.69525(15) 0.0272(6) Uani 1 1 d . . .
H228 H 0.8894 1.2157 0.6845 0.033 Uiso 1 1 calc R . .
C229 C 0.8547(2) 1.0574(2) 0.64022(15) 0.0280(6) Uani 1 1 d D C .
C230 C 0.8421(2) 0.9627(2) 0.65651(15) 0.0259(6) Uani 1 1 d . . .
H230 H 0.8256 0.9002 0.6176 0.031 Uiso 1 1 calc R . .
C231 C 0.9244(2) 1.2435(2) 0.82821(16) 0.0284(6) Uani 1 1 d . . .
F20 F 1.03142(15) 1.24837(17) 0.86653(11) 0.0490(5) Uani 1 1 d U . .
F21 F 0.86783(14) 1.25003(13) 0.87673(9) 0.0325(4) Uani 1 1 d U . .
F22 F 0.9115(2) 1.33094(14) 0.80556(11) 0.0525(6) Uani 1 1 d U . .
C232 C 0.8428(3) 1.0580(2) 0.56229(18) 0.0440(9) Uani 1 1 d D . .
F23 F 0.8465(10) 1.1509(3) 0.5514(3) 0.075(2) Uani 0.587(15) 1 d PDU C 1
F24 F 0.7387(4) 1.0154(6) 0.5184(2) 0.0615(17) Uani 0.587(15) 1 d PDU C 1
F25 F 0.9086(7) 0.9999(8) 0.5333(4) 0.076(2) Uani 0.587(15) 1 d PDU C 1
F123 F 0.8784(9) 0.9732(5) 0.5259(4) 0.056(2) Uani 0.413(15) 1 d PDU C 2
F124 F 0.9101(11) 1.1367(6) 0.5598(4) 0.070(3) Uani 0.413(15) 1 d PDU C 2
F125 F 0.7444(6) 1.0627(12) 0.5224(4) 0.083(3) Uani 0.413(15) 1 d PDU C 2
F901 F 0.3032(3) 0.5976(3) 1.01139(16) 0.1135(13) Uani 1 1 d U . .
C901 C 0.2403(4) 0.6057(4) 0.9443(2) 0.0591(12) Uani 1 1 d . . .
C902 C 0.1460(4) 0.5379(3) 0.9091(2) 0.0569(11) Uani 1 1 d . . .
H902 H 0.1250 0.4865 0.9302 0.068 Uiso 1 1 calc R . .
C903 C 0.0828(3) 0.5476(3) 0.8416(2) 0.0481(9) Uani 1 1 d . . .
H903 H 0.0163 0.5028 0.8157 0.058 Uiso 1 1 calc R . .
C904 C 0.1156(3) 0.6212(3) 0.8121(2) 0.0485(9) Uani 1 1 d . . .
H904 H 0.0721 0.6270 0.7654 0.058 Uiso 1 1 calc R . .
C905 C 0.2096(4) 0.6862(3) 0.8486(3) 0.0568(11) Uani 1 1 d . . .
H905 H 0.2310 0.7371 0.8272 0.068 Uiso 1 1 calc R . .
C906 C 0.2738(3) 0.6799(3) 0.9154(3) 0.0609(12) Uani 1 1 d . . .
H906 H 0.3398 0.7255 0.9410 0.073 Uiso 1 1 calc R . .

loop_
_atom_site_aniso_label
_atom_site_aniso_U_11
_atom_site_aniso_U_22
_atom_site_aniso_U_33
_atom_site_aniso_U_23
_atom_site_aniso_U_13
_atom_site_aniso_U_12
Rh1 0.02367(13) 0.02447(12) 0.03646(14) 0.01012(9) 0.01425(9) 0.00411(8)
P1 0.0238(4) 0.0303(4) 0.0315(4) 0.0104(3) 0.0126(3) 0.0035(3)
P2 0.0295(4) 0.0321(4) 0.0489(5) 0.0201(4) 0.0197(4) 0.0083(3)
F1 0.131(3) 0.129(3) 0.092(2) 0.033(2) 0.075(2) 0.048(2)
C1 0.062(3) 0.074(3) 0.062(2) 0.031(2) 0.048(2) 0.035(2)
C2 0.056(2) 0.0322(18) 0.078(3) 0.0125(18) 0.033(2) 0.0164(16)
C3 0.0388(19) 0.0443(19) 0.070(2) 0.0338(19) 0.0261(18) 0.0198(15)
C4 0.0266(18) 0.064(3) 0.068(3) 0.025(2) 0.0066(17) 0.0135(17)
C5 0.0238(18) 0.050(2) 0.109(4) 0.031(2) 0.015(2) 0.0053(15)
C6 0.035(2) 0.057(2) 0.103(4) 0.047(2) 0.045(2) 0.0183(17)
C7 0.0257(16) 0.0472(19) 0.055(2) 0.0227(16) 0.0183(15) 0.0061(14)
C8 0.0258(17) 0.069(2) 0.060(2) 0.039(2) 0.0120(16) 0.0090(16)
C9 0.036(2) 0.064(2) 0.086(3) 0.052(2) 0.0287(19) 0.0210(17)
C10 0.0349(17) 0.0323(16) 0.0415(17) 0.0122(14) 0.0155(14) -0.0017(13)
C11 0.068(3) 0.041(2) 0.046(2) 0.0037(17) 0.0202(19) -0.0158(18)
C12 0.042(2) 0.048(2) 0.056(2) 0.0190(17) 0.0210(17) -0.0054(16)
C13 0.0398(19) 0.0483(19) 0.0342(16) 0.0110(15) 0.0189(14) 0.0084(15)
C14 0.053(2) 0.063(2) 0.0353(18) 0.0190(17) 0.0141(16) 0.0117(18)
C15 0.064(3) 0.047(2) 0.045(2) -0.0008(17) 0.0231(19) 0.0074(18)
C16 0.046(2) 0.065(2) 0.053(2) 0.0357(19) 0.0215(17) 0.0077(18)
C17 0.074(3) 0.088(3) 0.035(2) 0.013(2) 0.018(2) -0.013(3)
C18 0.088(4) 0.109(4) 0.081(3) 0.067(3) 0.030(3) 0.025(3)
C19 0.055(2) 0.0292(17) 0.088(3) 0.0208(18) 0.041(2) 0.0108(16)
C20 0.051(2) 0.0344(19) 0.104(3) 0.026(2) 0.035(2) 0.0019(16)
C21 0.120(5) 0.030(2) 0.105(4) -0.014(2) 0.065(4) -0.011(2)
B200 0.0215(15) 0.0217(14) 0.0223(14) 0.0059(12) 0.0077(11) 0.0008(11)
C201 0.0227(13) 0.0222(13) 0.0189(12) 0.0062(10) 0.0051(10) 0.0010(10)
C202 0.0272(14) 0.0225(13) 0.0272(14) 0.0063(11) 0.0114(11) -0.0006(11)
C203 0.0298(16) 0.0287(14) 0.0326(15) 0.0083(12) 0.0150(12) 0.0015(12)
C204 0.0344(16) 0.0254(14) 0.0297(14) 0.0032(12) 0.0138(12) 0.0028(12)
C205 0.0270(15) 0.0224(13) 0.0254(13) 0.0065(11) 0.0068(11) -0.0004(11)
C206 0.0229(14) 0.0255(13) 0.0238(13) 0.0081(11) 0.0088(10) -0.0006(10)
C207 0.051(2) 0.0350(18) 0.063(2) 0.0048(17) 0.0385(19) 0.0002(16)
F2 0.076(3) 0.064(3) 0.128(5) 0.054(3) 0.075(3) 0.015(2)
F3 0.041(2) 0.127(5) 0.065(3) 0.009(3) 0.024(2) -0.021(3)
F4 0.053(3) 0.051(3) 0.064(3) -0.011(2) 0.044(3) -0.004(2)
F102 0.049(4) 0.048(4) 0.090(6) 0.018(3) 0.039(4) 0.017(3)
F103 0.106(5) 0.118(6) 0.107(5) 0.060(5) 0.077(4) 0.023(5)
F104 0.067(4) 0.058(4) 0.118(6) -0.017(4) 0.070(4) -0.023(3)
C208 0.0391(18) 0.0236(14) 0.0400(17) 0.0068(13) 0.0178(14) -0.0002(12)
F5 0.099(2) 0.0234(10) 0.133(2) -0.0022(12) 0.0829(19) -0.0024(11)
F6 0.0426(12) 0.0399(11) 0.0648(13) 0.0129(10) 0.0004(10) -0.0147(9)
F7 0.0811(17) 0.0472(12) 0.0550(13) 0.0310(11) 0.0007(11) -0.0230(11)
C209 0.0243(14) 0.0203(12) 0.0232(13) 0.0060(10) 0.0104(10) 0.0038(10)
C210 0.0235(14) 0.0229(13) 0.0250(13) 0.0070(11) 0.0098(11) 0.0023(10)
C211 0.0253(14) 0.0260(13) 0.0236(13) 0.0040(11) 0.0081(11) 0.0027(11)
C212 0.0306(15) 0.0331(15) 0.0205(13) 0.0075(12) 0.0058(11) 0.0040(12)
C213 0.0329(16) 0.0253(14) 0.0243(13) 0.0089(11) 0.0113(11) 0.0052(11)
C214 0.0264(14) 0.0233(13) 0.0229(13) 0.0059(11) 0.0078(11) 0.0008(11)
C215 0.0289(16) 0.0392(17) 0.0297(15) 0.0073(13) 0.0057(12) 0.0010(13)
F8 0.0351(11) 0.0615(13) 0.0512(12) 0.0030(10) 0.0157(9) -0.0128(9)
F9 0.0436(13) 0.0463(13) 0.0976(19) -0.0300(13) 0.0056(12) -0.0020(10)
F10 0.0535(14) 0.108(2) 0.0549(14) 0.0459(14) -0.0233(11) -0.0319(14)
C216 0.0452(19) 0.0361(17) 0.0316(16) 0.0168(14) 0.0093(14) -0.0020(14)
F11 0.0579(13) 0.0433(11) 0.0447(11) 0.0286(9) 0.0132(9) 0.0077(9)
F12 0.0546(14) 0.0731(15) 0.0824(16) 0.0480(13) 0.0406(12) 0.0134(11)
F13 0.0954(18) 0.0454(12) 0.0417(11) 0.0187(10) -0.0005(11) -0.0320(12)
C217 0.0230(13) 0.0179(12) 0.0266(13) 0.0083(10) 0.0081(11) 0.0011(10)
C218 0.0271(14) 0.0209(13) 0.0251(13) 0.0063(11) 0.0092(11) 0.0015(10)
C219 0.0276(15) 0.0209(13) 0.0330(15) 0.0092(11) 0.0139(12) 0.0023(11)
C220 0.0209(14) 0.0279(14) 0.0425(17) 0.0130(13) 0.0112(12) 0.0019(11)
C221 0.0240(14) 0.0300(15) 0.0308(15) 0.0105(12) 0.0042(11) 0.0009(11)
C222 0.0245(14) 0.0265(14) 0.0258(13) 0.0086(11) 0.0094(11) 0.0015(11)
C223 0.0326(16) 0.0286(15) 0.0429(17) 0.0111(13) 0.0208(14) 0.0041(12)
C224 0.0293(18) 0.058(2) 0.0381(18) 0.0119(17) 0.0012(14) -0.0001(15)
F14 0.0357(11) 0.0824(16) 0.0584(13) 0.0128(12) 0.0297(10) 0.0067(11)
F15 0.0945(18) 0.0493(12) 0.0540(12) 0.0280(10) 0.0476(13) 0.0229(12)
F16 0.0611(13) 0.0388(11) 0.0505(12) -0.0052(9) 0.0356(10) -0.0049(9)
C225 0.0177(12) 0.0230(13) 0.0221(12) 0.0075(10) 0.0054(10) 0.0006(10)
F17 0.0188(18) 0.148(5) 0.044(2) 0.014(3) 0.0032(15) -0.010(2)
F18 0.080(4) 0.126(4) 0.062(3) 0.060(3) -0.018(2) -0.020(3)
F19 0.058(3) 0.104(4) 0.037(2) -0.007(2) -0.0045(19) 0.001(3)
F117 0.038(3) 0.126(6) 0.024(3) 0.010(4) 0.012(2) -0.012(4)
F118 0.050(4) 0.073(5) 0.044(3) 0.009(3) -0.001(3) -0.028(3)
F119 0.099(6) 0.090(5) 0.075(4) 0.020(4) -0.028(4) 0.045(4)
C226 0.0195(13) 0.0251(13) 0.0243(13) 0.0077(11) 0.0071(10) 0.0024(10)
C227 0.0215(13) 0.0243(13) 0.0252(13) 0.0083(11) 0.0065(11) 0.0027(10)
C228 0.0291(15) 0.0246(14) 0.0300(14) 0.0122(12) 0.0080(12) 0.0015(11)
C229 0.0334(16) 0.0294(14) 0.0233(13) 0.0108(12) 0.0082(12) 0.0018(12)
C230 0.0291(15) 0.0233(13) 0.0241(13) 0.0066(11) 0.0061(11) 0.0007(11)
C231 0.0318(16) 0.0256(14) 0.0278(14) 0.0082(12) 0.0083(12) 0.0004(11)
F20 0.0258(10) 0.0557(12) 0.0467(11) -0.0119(10) 0.0041(8) -0.0036(9)
F21 0.0330(9) 0.0345(9) 0.0286(8) 0.0034(7) 0.0112(7) 0.0047(7)
F22 0.0947(17) 0.0210(9) 0.0413(11) 0.0086(8) 0.0200(11) -0.0028(10)
C232 0.072(3) 0.0340(17) 0.0290(16) 0.0139(14) 0.0151(17) 0.0065(17)
F23 0.147(5) 0.039(2) 0.039(2) 0.0232(18) 0.016(3) -0.005(3)
F24 0.091(3) 0.056(3) 0.0264(19) 0.020(2) -0.0075(19) -0.006(2)
F25 0.090(4) 0.107(5) 0.055(3) 0.034(3) 0.046(3) 0.031(4)
F123 0.111(6) 0.034(3) 0.032(3) 0.010(2) 0.035(3) -0.004(3)
F124 0.116(6) 0.063(4) 0.039(3) 0.020(3) 0.034(4) -0.028(4)
F125 0.093(5) 0.108(6) 0.057(4) 0.046(4) 0.013(3) 0.041(4)
F901 0.127(3) 0.129(3) 0.0589(17) 0.0133(17) -0.0072(17) 0.061(2)
C901 0.060(3) 0.065(3) 0.041(2) 0.0044(19) 0.0034(18) 0.033(2)
C902 0.075(3) 0.045(2) 0.071(3) 0.030(2) 0.041(2) 0.022(2)
C903 0.041(2) 0.0354(18) 0.063(2) 0.0044(17) 0.0159(18) -0.0015(15)
C904 0.058(2) 0.045(2) 0.044(2) 0.0119(17) 0.0176(18) 0.0152(18)
C905 0.064(3) 0.042(2) 0.076(3) 0.011(2) 0.043(2) 0.0028(19)
C906 0.039(2) 0.045(2) 0.081(3) -0.011(2) 0.015(2) -0.0010(17)

loop_
_atom_type_symbol
_atom_type_description
_atom_type_scat_dispersion_real
_atom_type_scat_dispersion_imag
_atom_type_scat_source
C C 0.0033 0.0016 'International Tables Vol C Tables 4.2.6.8 and 6.1.1.4'
H H 0.0000 0.0000 'International Tables Vol C Tables 4.2.6.8 and 6.1.1.4'
B B 0.0013 0.0007 'International Tables Vol C Tables 4.2.6.8 and 6.1.1.4'
F F 0.0171 0.0103 'International Tables Vol C Tables 4.2.6.8 and 6.1.1.4'
P P 0.1023 0.0942 'International Tables Vol C Tables 4.2.6.8 and 6.1.1.4'
Rh Rh -1.1178 0.9187 'International Tables Vol C Tables 4.2.6.8 and 6.1.1.4'

loop_
_geom_angle_atom_site_label_1
_geom_angle_atom_site_label_2
_geom_angle_atom_site_label_3
_geom_angle
P2 Rh1 P1 93.78(3)
P2 Rh1 C6 95.54(10)
P1 Rh1 C6 170.68(10)
P2 Rh1 C3 169.57(9)
P1 Rh1 C3 96.40(9)
C6 Rh1 C3 74.28(13)
P2 Rh1 C5 109.97(11)
P1 Rh1 C5 140.13(13)
C6 Rh1 C5 35.25(17)
C3 Rh1 C5 62.89(14)
P2 Rh1 C4 141.49(11)
P1 Rh1 C4 109.54(11)
C6 Rh1 C4 62.85(16)
C3 Rh1 C4 35.05(14)
C5 Rh1 C4 34.85(15)
P2 Rh1 C1 108.72(10)
P1 Rh1 C1 140.26(12)
C6 Rh1 C1 34.57(16)
C3 Rh1 C1 61.58(14)
C5 Rh1 C1 61.76(18)
C4 Rh1 C1 72.31(16)
P2 Rh1 C2 138.17(11)
P1 Rh1 C2 109.61(10)
C6 Rh1 C2 62.60(14)
C3 Rh1 C2 34.67(14)
C5 Rh1 C2 73.50(15)
C4 Rh1 C2 62.18(15)
C1 Rh1 C2 34.19(14)
C7 P1 C13 100.11(16)
C7 P1 C10 103.74(16)
C13 P1 C10 104.09(15)
C7 P1 Rh1 120.69(11)
C13 P1 Rh1 116.06(12)
C10 P1 Rh1 110.22(10)
C9 P2 C19 100.02(19)
C9 P2 C16 103.8(2)
C19 P2 C16 104.82(18)
C9 P2 Rh1 120.95(12)
C19 P2 Rh1 115.25(14)
C16 P2 Rh1 110.25(13)
F1 C1 C6 117.8(4)
F1 C1 C2 120.4(4)
C6 C1 C2 121.8(4)
F1 C1 Rh1 131.2(3)
C6 C1 Rh1 69.5(2)
C2 C1 Rh1 74.0(2)
C1 C2 C3 117.0(4)
C1 C2 Rh1 71.8(2)
C3 C2 Rh1 68.87(19)
C4 C3 C2 121.6(4)
C4 C3 Rh1 73.6(2)
C2 C3 Rh1 76.5(2)
C5 C4 C3 119.7(4)
C5 C4 Rh1 72.2(2)
C3 C4 Rh1 71.3(2)
C4 C5 C6 119.5(4)
C4 C5 Rh1 73.0(2)
C6 C5 Rh1 71.1(2)
C1 C6 C5 119.8(4)
C1 C6 Rh1 75.9(2)
C5 C6 Rh1 73.6(2)
C8 C7 P1 116.2(2)
C9 C8 C7 111.4(3)
C8 C9 P2 116.1(3)
C11 C10 C12 110.2(3)
C11 C10 P1 111.0(2)
C12 C10 P1 115.0(2)
C14 C13 C15 110.2(3)
C14 C13 P1 114.3(2)
C15 C13 P1 110.8(2)
C17 C16 C18 110.8(4)
C17 C16 P2 110.6(2)
C18 C16 P2 114.9(3)
C21 C19 C20 110.3(4)
C21 C19 P2 110.4(3)
C20 C19 P2 114.7(3)
C217 B200 C225 105.0(2)
C217 B200 C209 110.8(2)
C225 B200 C209 114.9(2)
C217 B200 C201 111.6(2)
C225 B200 C201 112.1(2)
C209 B200 C201 102.7(2)
C202 C201 C206 115.9(2)
C202 C201 B200 122.2(2)
C206 C201 B200 121.3(2)
C201 C202 C203 122.1(3)
C204 C203 C202 121.0(3)
C204 C203 C207 120.1(3)
C202 C203 C207 118.9(2)
C203 C204 C205 118.1(3)
C204 C205 C206 120.7(3)
C204 C205 C208 120.3(3)
C206 C205 C208 119.0(3)
C205 C206 C201 122.2(3)
F104 C207 F2 67.5(5)
F104 C207 F4 123.7(5)
F2 C207 F4 109.2(4)
F104 C207 F102 110.7(5)
F2 C207 F102 123.2(5)
F4 C207 F102 21.8(6)
F104 C207 F3 36.7(5)
F2 C207 F3 103.1(4)
F4 C207 F3 104.4(4)
F102 C207 F3 84.4(5)
F104 C207 F103 104.0(5)
F2 C207 F103 37.6(4)
F4 C207 F103 81.9(5)
F102 C207 F103 102.4(5)
F3 C207 F103 136.4(5)
F104 C207 C203 116.7(4)
F2 C207 C203 115.7(3)
F4 C207 C203 114.3(4)
F102 C207 C203 114.2(5)
F3 C207 C203 109.0(3)
F103 C207 C203 107.0(4)
F5 C208 F6 106.3(3)
F5 C208 F7 107.1(3)
F6 C208 F7 104.0(3)
F5 C208 C205 113.8(3)
F6 C208 C205 113.0(3)
F7 C208 C205 112.0(3)
C210 C209 C214 115.6(2)
C210 C209 B200 125.7(2)
C214 C209 B200 118.4(2)
C209 C210 C211 122.1(3)
C212 C211 C210 120.9(3)
C212 C211 C215 120.0(3)
C210 C211 C215 119.1(3)
C211 C212 C213 118.0(3)
C214 C213 C212 120.6(3)
C214 C213 C216 118.6(3)
C212 C213 C216 120.7(3)
C213 C214 C209 122.7(3)
F9 C215 F8 105.1(3)
F9 C215 F10 106.9(3)
F8 C215 F10 105.2(3)
F9 C215 C211 112.5(3)
F8 C215 C211 113.2(2)
F10 C215 C211 113.3(3)
F11 C216 F12 105.8(2)
F11 C216 F13 106.0(3)
F12 C216 F13 106.8(3)
F11 C216 C213 113.2(3)
F12 C216 C213 112.6(3)
F13 C216 C213 112.0(2)
C218 C217 C222 115.7(3)
C218 C217 B200 123.5(2)
C222 C217 B200 120.6(2)
C219 C218 C217 122.4(3)
C220 C219 C218 120.9(3)
C220 C219 C223 120.6(3)
C218 C219 C223 118.5(3)
C219 C220 C221 117.7(3)
C222 C221 C220 120.9(3)
C222 C221 C224 119.5(3)
C220 C221 C224 119.6(3)
C221 C222 C217 122.3(3)
F16 C223 F15 105.7(3)
F16 C223 F14 106.3(2)
F15 C223 F14 106.5(3)
F16 C223 C219 112.5(2)
F15 C223 C219 112.3(2)
F14 C223 C219 113.0(3)
F117 C224 F17 121.2(5)
F117 C224 F119 109.7(5)
F17 C224 F119 64.2(5)
F117 C224 F18 66.8(5)
F17 C224 F18 106.8(4)
F119 C224 F18 49.4(5)
F117 C224 F19 34.0(4)
F17 C224 F19 108.1(4)
F119 C224 F19 136.0(5)
F18 C224 F19 100.5(4)
F117 C224 F118 107.6(5)
F17 C224 F118 36.8(3)
F119 C224 F118 100.9(5)
F18 C224 F118 136.6(4)
F19 C224 F118 80.2(5)
F117 C224 C221 117.9(4)
F17 C224 C221 118.3(3)
F119 C224 C221 110.6(4)
F18 C224 C221 111.2(3)
F19 C224 C221 110.4(3)
F118 C224 C221 108.9(4)
C230 C225 C226 115.3(2)
C230 C225 B200 121.8(2)
C226 C225 B200 122.6(2)
C227 C226 C225 122.0(2)
C228 C227 C226 121.2(3)
C228 C227 C231 119.9(2)
C226 C227 C231 118.8(2)
C227 C228 C229 118.0(3)
C230 C229 C228 120.7(3)
C230 C229 C232 119.1(3)
C228 C229 C232 120.2(2)
C229 C230 C225 122.8(3)
F21 C231 F22 106.2(2)
F21 C231 F20 105.9(2)
F22 C231 F20 107.0(2)
F21 C231 C227 113.0(2)
F22 C231 C227 112.9(2)
F20 C231 C227 111.3(2)
F125 C232 F23 76.1(5)
F125 C232 F25 119.4(6)
F23 C232 F25 111.4(5)
F125 C232 F123 105.7(5)
F23 C232 F123 126.0(5)
F25 C232 F123 20.9(6)
F125 C232 F124 108.6(5)
F23 C232 F124 35.6(4)
F25 C232 F124 82.9(5)
F123 C232 F124 102.5(5)
F125 C232 F24 26.4(5)
F23 C232 F24 101.9(4)
F25 C232 F24 104.2(4)
F123 C232 F24 85.8(5)
F124 C232 F24 131.2(5)
F125 C232 C229 116.0(5)
F23 C232 C229 114.6(3)
F25 C232 C229 113.8(4)
F123 C232 C229 112.3(4)
F124 C232 C229 110.9(4)
F24 C232 C229 109.8(3)
C906 C901 F901 118.9(5)
C906 C901 C902 123.2(4)
F901 C901 C902 117.9(5)
C901 C902 C903 117.3(4)
C904 C903 C902 120.1(4)
C905 C904 C903 120.6(4)
C904 C905 C906 121.3(4)
C905 C906 C901 117.6(4)

loop_
_geom_bond_atom_site_label_1
_geom_bond_atom_site_label_2
_geom_bond_distance
Rh1 P2 2.2481(8)
Rh1 P1 2.2556(8)
Rh1 C6 2.285(3)
Rh1 C3 2.297(3)
Rh1 C5 2.317(4)
Rh1 C4 2.327(4)
Rh1 C1 2.367(3)
Rh1 C2 2.395(3)
P1 C7 1.833(3)
P1 C13 1.855(3)
P1 C10 1.862(3)
P2 C9 1.833(4)
P2 C19 1.856(4)
P2 C16 1.858(4)
F1 C1 1.305(5)
C1 C6 1.384(6)
C1 C2 1.400(6)
C2 C3 1.401(6)
C3 C4 1.393(6)
C4 C5 1.391(6)
C5 C6 1.394(7)
C7 C8 1.529(5)
C8 C9 1.520(5)
C10 C11 1.530(5)
C10 C12 1.535(5)
C13 C14 1.524(5)
C13 C15 1.528(5)
C16 C17 1.522(6)
C16 C18 1.540(6)
C19 C21 1.514(7)
C19 C20 1.523(5)
B200 C217 1.637(4)
B200 C225 1.638(4)
B200 C209 1.640(4)
B200 C201 1.649(4)
C201 C202 1.395(4)
C201 C206 1.400(4)
C202 C203 1.398(4)
C203 C204 1.382(4)
C203 C207 1.490(4)
C204 C205 1.386(4)
C205 C206 1.397(4)
C205 C208 1.491(4)
C207 F104 1.272(6)
C207 F2 1.289(5)
C207 F4 1.310(5)
C207 F102 1.310(6)
C207 F3 1.384(5)
C207 F103 1.391(6)
C208 F5 1.318(4)
C208 F6 1.333(4)
C208 F7 1.337(4)
C209 C210 1.395(4)
C209 C214 1.403(4)
C210 C211 1.396(4)
C211 C212 1.386(4)
C211 C215 1.493(4)
C212 C213 1.388(4)
C213 C214 1.384(4)
C213 C216 1.501(4)
C215 F9 1.324(4)
C215 F8 1.329(4)
C215 F10 1.333(4)
C216 F11 1.335(4)
C216 F12 1.335(4)
C216 F13 1.346(4)
C217 C218 1.395(4)
C217 C222 1.398(4)
C218 C219 1.394(4)
C219 C220 1.385(4)
C219 C223 1.501(4)
C220 C221 1.394(4)
C221 C222 1.389(4)
C221 C224 1.490(4)
C223 F16 1.333(4)
C223 F15 1.334(4)
C223 F14 1.335(4)
C224 F117 1.251(5)
C224 F17 1.260(4)
C224 F119 1.336(5)
C224 F18 1.355(5)
C224 F19 1.360(5)
C224 F118 1.369(5)
C225 C230 1.402(4)
C225 C226 1.404(4)
C226 C227 1.393(4)
C227 C228 1.384(4)
C227 C231 1.497(4)
C228 C229 1.388(4)
C229 C230 1.386(4)
C229 C232 1.500(4)
C231 F21 1.336(3)
C231 F22 1.337(3)
C231 F20 1.341(4)
C232 F125 1.282(6)
C232 F23 1.302(5)
C232 F25 1.303(5)
C232 F123 1.338(6)
C232 F124 1.349(6)
C232 F24 1.370(5)
F901 C901 1.366(5)
C901 C906 1.366(7)
C901 C902 1.372(7)
C902 C903 1.380(6)
C903 C904 1.364(5)
C904 C905 1.353(6)
C905 C906 1.358(7)
